data_7049634
loop_
_publ_author_name
'Gao, Wan-Qing'
'Meng, Yin-Shan'
'Liu, Chun-Hua'
'Pan, Yao'
'Liu, Tao'
'Zhu, Yuan-Yuan'

_publ_section_title
;
 Spin crossover and structural phase transition in homochiral and
 heterochiral Fe[(pybox)<sub>2</sub>]<sup>2+</sup> complexes.
;
_journal_issue 19
_journal_name_full 'Dalton transactions (Cambridge, England : 2003)'
_journal_page_first 6323
_journal_page_last 6327
_journal_paper_doi 10.1039/c8dt04893b
_journal_volume 48
_journal_year 2019
_chemical_compound_source No
_chemical_formula_moiety 'C46 H38 Fe N6 O4, 3(C2 H3 N), 2(C24 H20 B)'
_chemical_formula_sum 'C100 H87 B2 Fe N9 O4'
_chemical_formula_weight 1556.25
_chemical_name_common rac-2-MeCN-153K
_chemical_name_systematic rac-2-MeCN-153K
_space_group_crystal_system triclinic
_space_group_IT_number 2
_space_group_name_Hall '-P 1'
_space_group_name_H-M_alt 'P -1'
_symmetry_space_group_name_Hall '-P 1'
_symmetry_space_group_name_H-M 'P -1'
_atom_sites_solution_hydrogens geom
_atom_sites_solution_primary dual
_audit_creation_date 2018-08-06
_audit_creation_method
;
Olex2 1.2
(compiled 2018.05.29 svn.r3508 for OlexSys, GUI svn.r5506)
;
_audit_update_record
;
2018-11-17 deposited with the CCDC.    2019-04-10 downloaded from the CCDC.
;
_cell_angle_alpha 78.99(3)
_cell_angle_beta 76.08(3)
_cell_angle_gamma 65.62(3)
_cell_formula_units_Z 2
_cell_length_a 13.388(3)
_cell_length_b 13.558(3)
_cell_length_c 26.002(5)
_cell_measurement_reflns_used 12964
_cell_measurement_temperature 153(2)
_cell_measurement_theta_max 27.4855
_cell_measurement_theta_min 1.6225
_cell_volume 4150.1(19)
_computing_cell_refinement 'CrystalClear (Rigaku Inc., 2008)'
_computing_data_collection 'CrystalClear (Rigaku Inc., 2008)'
_computing_data_reduction 'CrystalClear (Rigaku Inc., 2008)'
_computing_molecular_graphics 'Olex2 (Dolomanov et al., 2009)'
_computing_publication_material 'Olex2 (Dolomanov et al., 2009)'
_computing_structure_refinement 'XL (Sheldrick, 2008)'
_computing_structure_solution 'ShelXT (Sheldrick, 2015)'
_diffrn_ambient_temperature 153.15
_diffrn_detector_area_resol_mean 28.5714
_diffrn_measured_fraction_theta_full 0.992
_diffrn_measured_fraction_theta_max 0.986
_diffrn_measurement_device_type 'MM007HF + CCD (Saturn724+)'
_diffrn_measurement_method '\w scans at fixed \c = 45\%'
_diffrn_radiation_monochromator Confocal
_diffrn_radiation_type MoK\a
_diffrn_radiation_wavelength 0.71073
_diffrn_reflns_av_R_equivalents 0.0560
_diffrn_reflns_av_unetI/netI 0.0543
_diffrn_reflns_Laue_measured_fraction_full 0.992
_diffrn_reflns_Laue_measured_fraction_max 0.986
_diffrn_reflns_limit_h_max 17
_diffrn_reflns_limit_h_min -17
_diffrn_reflns_limit_k_max 17
_diffrn_reflns_limit_k_min -17
_diffrn_reflns_limit_l_max 33
_diffrn_reflns_limit_l_min -33
_diffrn_reflns_number 48409
_diffrn_reflns_point_group_measured_fraction_full 0.992
_diffrn_reflns_point_group_measured_fraction_max 0.986
_diffrn_reflns_theta_full 25.242
_diffrn_reflns_theta_max 27.509
_diffrn_reflns_theta_min 0.811
_diffrn_source 'Rotating Anode'
_exptl_absorpt_coefficient_mu 0.242
_exptl_absorpt_correction_T_max 1.0000
_exptl_absorpt_correction_T_min 0.8071
_exptl_absorpt_correction_type multi-scan
_exptl_absorpt_process_details 'CrystalClear (Rigaku Inc., 2008)'
_exptl_crystal_colour 'dark red'
_exptl_crystal_density_diffrn 1.245
_exptl_crystal_description block
_exptl_crystal_F_000 1636
_exptl_crystal_preparation 'Magnetic properties'
_exptl_crystal_recrystallization_method 'Re-crystallisation from solvent: MeCN and ether'
_exptl_crystal_size_max 0.44
_exptl_crystal_size_mid 0.41
_exptl_crystal_size_min 0.37
_refine_diff_density_max 0.621
_refine_diff_density_min -0.592
_refine_diff_density_rms 0.086
_refine_ls_extinction_method none
_refine_ls_goodness_of_fit_ref 1.147
_refine_ls_hydrogen_treatment constr
_refine_ls_matrix_type full
_refine_ls_number_parameters 1048
_refine_ls_number_reflns 18804
_refine_ls_number_restraints 36
_refine_ls_restrained_S_all 1.163
_refine_ls_R_factor_all 0.0752
_refine_ls_R_factor_gt 0.0646
_refine_ls_shift/su_max 0.001
_refine_ls_shift/su_mean 0.000
_refine_ls_structure_factor_coef Fsqd
_refine_ls_weighting_details 'w=1/[\s^2^(Fo^2^)+(0.0508P)^2^+2.7203P] where P=(Fo^2^+2Fc^2^)/3'
_refine_ls_weighting_scheme calc
_refine_ls_wR_factor_gt 0.1468
_refine_ls_wR_factor_ref 0.1563
_reflns_Friedel_coverage 0.000
_reflns_number_gt 16896
_reflns_number_total 18804
_reflns_threshold_expression 'I > 2\s(I)'
_cod_data_source_file c8dt04893b2.cif
_cod_data_source_block rac-2-MeCN-153K
_cod_depositor_comments 'Adding full bibliography for 7049629--7049635.cif.'
_cod_original_cell_volume 4150.4(18)
_cod_database_code 7049634
_shelx_shelxl_version_number 2014/7
_shelx_space_group_comment
;
The symmetry employed for this shelxl refinement is uniquely defined
by the following loop, which should always be used as a source of
symmetry information in preference to the above space-group names.
They are only intended as comments.
;
_shelx_estimated_absorpt_t_max 1.0000
_shelx_estimated_absorpt_t_min 0.8071
_exptl_absorpt_special_details SADABS
_olex2_refinement_description
;
1. Fixed Uiso
 At 1.2 times of:
  All C(H) groups, All C(H,H) groups
 At 1.5 times of:
  All C(H,H,H) groups
2. Uiso/Uaniso restraints and constraints
Uanis(C95) \\sim Ueq, Uanis(C99) \\sim Ueq, Uanis(N8) \\sim Ueq: with sigma of
0.01 and sigma for terminal atoms of 0.02
Uanis(C4) \\sim Ueq, Uanis(C5) \\sim Ueq, Uanis(C6) \\sim Ueq: with sigma of
0.01 and sigma for terminal atoms of 0.02
3.a Ternary CH refined with riding coordinates:
 C1(H1), C17(H17), C24(H24), C40(H40)
3.b Secondary CH2 refined with riding coordinates:
 C8(H8A,H8B), C16(H16A,H16B), C31(H31A,H31B), C39(H39A,H39B)
3.c Aromatic/amide H refined with riding coordinates:
 C3(H3), C4(H4), C5(H5), C6(H6), C7(H7), C11(H11), C12(H12), C13(H13),
 C19(H19), C20(H20), C21(H21), C22(H22), C23(H23), C26(H26), C27(H27), C28(H28),
  C29(H29), C30(H30), C34(H34), C35(H35), C36(H36), C42(H42), C43(H43),
 C44(H44), C45(H45), C46(H46), C48(H48), C49(H49), C50(H50), C51(H51), C52(H52),
  C54(H54), C55(H55), C56(H56), C57(H57), C58(H58), C60(H60), C61(H61),
 C62(H62), C63(H63), C64(H64), C66(H66), C67(H67), C68(H68), C69(H69), C70(H70),
  C72(H72), C73(H73), C74(H74), C75(H75), C76(H76), C78(H78), C79(H79),
 C80(H80), C81(H81), C82(H82), C84(H84), C85(H85), C86(H86), C87(H87), C88(H88),
  C90(H90), C91(H91), C92(H92), C93(H93), C94(H94)
3.d Idealised Me refined as rotating group:
 C95(H95A,H95B,H95C), C97(H97A,H97B,H97C), C99(H99A,H99B,H99C)
;
_olex2_submission_special_instructions 'No special instructions were received'

loop_
_space_group_symop_operation_xyz
'x, y, z'
'-x, -y, -z'

loop_
_atom_site_label
_atom_site_type_symbol
_atom_site_fract_x
_atom_site_fract_y
_atom_site_fract_z
_atom_site_U_iso_or_equiv
_atom_site_adp_type
_atom_site_occupancy
_atom_site_site_symmetry_order
_atom_site_calc_flag
_atom_site_refinement_flags_posn
_atom_site_refinement_flags_adp
Fe1 Fe 0.24603(2) 0.31438(2) 0.25925(2) 0.02501(8) Uani 1 1 d . .
O1 O 0.25613(13) 0.62766(13) 0.23348(7) 0.0352(4) Uani 1 1 d . .
O2 O -0.07921(14) 0.31569(14) 0.28644(7) 0.0367(4) Uani 1 1 d . .
O3 O 0.40236(15) 0.15082(14) 0.39275(6) 0.0387(4) Uani 1 1 d . .
O4 O 0.41572(14) 0.16046(15) 0.11792(7) 0.0402(4) Uani 1 1 d . .
N1 N 0.30341(15) 0.44608(15) 0.24576(7) 0.0288(4) Uani 1 1 d . .
N2 N 0.10055(15) 0.45927(15) 0.25912(7) 0.0266(4) Uani 1 1 d . .
N3 N 0.10746(16) 0.26285(15) 0.27326(7) 0.0294(4) Uani 1 1 d . .
N4 N 0.28369(15) 0.27120(16) 0.34029(7) 0.0307(4) Uani 1 1 d . .
N5 N 0.39205(14) 0.17006(15) 0.25589(7) 0.0271(4) Uani 1 1 d . .
N6 N 0.29303(16) 0.27757(16) 0.17642(7) 0.0305(4) Uani 1 1 d . .
C1 C 0.41175(19) 0.4582(2) 0.23731(10) 0.0355(5) Uani 1 1 d . .
H1 H 0.4391 0.4376 0.2719 0.043 Uiso 1 1 calc R .
C2 C 0.4969(2) 0.3845(2) 0.19707(12) 0.0444(6) Uani 1 1 d . .
C3 C 0.5883(2) 0.2978(2) 0.21322(18) 0.0680(10) Uani 1 1 d . .
H3 H 0.5983 0.2851 0.2492 0.082 Uiso 1 1 calc R .
C4 C 0.6656(3) 0.2292(3) 0.1753(3) 0.0961(16) Uani 1 1 d . U
H4 H 0.7294 0.1710 0.1860 0.115 Uiso 1 1 calc R .
C5 C 0.6523(4) 0.2432(4) 0.1247(3) 0.107(2) Uani 1 1 d . U
H5 H 0.7059 0.1951 0.1000 0.128 Uiso 1 1 calc R .
C6 C 0.5607(4) 0.3276(3) 0.10820(18) 0.0882(14) Uani 1 1 d . U
H6 H 0.5506 0.3371 0.0724 0.106 Uiso 1 1 calc R .
C7 C 0.4831(3) 0.3990(3) 0.14434(13) 0.0599(9) Uani 1 1 d . .
H7 H 0.4205 0.4577 0.1330 0.072 Uiso 1 1 calc R .
C8 C 0.3784(2) 0.5825(2) 0.22236(11) 0.0377(5) Uani 1 1 d . .
H8A H 0.4079 0.6127 0.2442 0.045 Uiso 1 1 calc R .
H8B H 0.4069 0.5987 0.1843 0.045 Uiso 1 1 calc R .
C9 C 0.22716(18) 0.54191(18) 0.24327(9) 0.0283(4) Uani 1 1 d . .
C10 C 0.10933(17) 0.55649(18) 0.25098(8) 0.0268(4) Uani 1 1 d . .
C11 C 0.01731(19) 0.65323(19) 0.24986(9) 0.0322(5) Uani 1 1 d . .
H11 H 0.0245 0.7215 0.2447 0.039 Uiso 1 1 calc R .
C12 C -0.08670(19) 0.64693(19) 0.25661(9) 0.0328(5) Uani 1 1 d . .
H12 H -0.1517 0.7119 0.2556 0.039 Uiso 1 1 calc R .
C13 C -0.09597(19) 0.54671(19) 0.26471(9) 0.0315(5) Uani 1 1 d . .
H13 H -0.1664 0.5418 0.2691 0.038 Uiso 1 1 calc R .
C14 C 0.00027(17) 0.45424(18) 0.26628(8) 0.0266(4) Uani 1 1 d . .
C15 C 0.01097(18) 0.34001(19) 0.27544(8) 0.0283(4) Uani 1 1 d . .
C16 C -0.0377(2) 0.1962(2) 0.29740(11) 0.0419(6) Uani 1 1 d . .
H16A H -0.0647 0.1649 0.2748 0.050 Uiso 1 1 calc R .
H16B H -0.0622 0.1743 0.3353 0.050 Uiso 1 1 calc R .
C17 C 0.0907(2) 0.15869(19) 0.28367(9) 0.0330(5) Uani 1 1 d . .
H17 H 0.1188 0.1223 0.2501 0.040 Uiso 1 1 calc R .
C18 C 0.15490(19) 0.08529(18) 0.32586(9) 0.0313(5) Uani 1 1 d . .
C19 C 0.1263(2) 0.1142(2) 0.37758(10) 0.0362(5) Uani 1 1 d . .
H19 H 0.0633 0.1785 0.3867 0.043 Uiso 1 1 calc R .
C20 C 0.1890(2) 0.0499(2) 0.41593(10) 0.0405(6) Uani 1 1 d . .
H20 H 0.1690 0.0699 0.4512 0.049 Uiso 1 1 calc R .
C21 C 0.2806(2) -0.0436(2) 0.40253(11) 0.0442(6) Uani 1 1 d . .
H21 H 0.3240 -0.0878 0.4286 0.053 Uiso 1 1 calc R .
C22 C 0.3093(2) -0.0729(2) 0.35143(12) 0.0458(6) Uani 1 1 d . .
H22 H 0.3723 -0.1372 0.3425 0.055 Uiso 1 1 calc R .
C23 C 0.2465(2) -0.0089(2) 0.31292(10) 0.0384(5) Uani 1 1 d . .
H23 H 0.2663 -0.0296 0.2778 0.046 Uiso 1 1 calc R .
C24 C 0.2408(2) 0.3159(2) 0.39316(9) 0.0374(5) Uani 1 1 d . .
H24 H 0.1624 0.3211 0.4063 0.045 Uiso 1 1 calc R .
C25 C 0.2436(2) 0.4283(2) 0.38703(10) 0.0387(6) Uani 1 1 d . .
C26 C 0.1468(2) 0.5203(2) 0.38348(10) 0.0482(7) Uani 1 1 d . .
H26 H 0.0783 0.5123 0.3865 0.058 Uiso 1 1 calc R .
C27 C 0.1484(3) 0.6240(3) 0.37555(12) 0.0641(10) Uani 1 1 d . .
H27 H 0.0815 0.6863 0.3730 0.077 Uiso 1 1 calc R .
C28 C 0.2474(4) 0.6359(3) 0.37133(14) 0.0726(11) Uani 1 1 d . .
H28 H 0.2490 0.7066 0.3661 0.087 Uiso 1 1 calc R .
C29 C 0.3445(3) 0.5449(3) 0.37473(14) 0.0658(9) Uani 1 1 d . .
H29 H 0.4128 0.5532 0.3718 0.079 Uiso 1 1 calc R .
C30 C 0.3430(2) 0.4417(3) 0.38238(12) 0.0506(7) Uani 1 1 d . .
H30 H 0.4102 0.3796 0.3845 0.061 Uiso 1 1 calc R .
C31 C 0.3177(2) 0.2272(2) 0.42896(10) 0.0451(6) Uani 1 1 d . .
H31A H 0.3524 0.2592 0.4472 0.054 Uiso 1 1 calc R .
H31B H 0.2752 0.1903 0.4562 0.054 Uiso 1 1 calc R .
C32 C 0.37013(18) 0.18455(19) 0.34547(9) 0.0293(5) Uani 1 1 d . .
C33 C 0.43566(18) 0.12193(18) 0.29996(9) 0.0289(4) Uani 1 1 d . .
C34 C 0.52990(19) 0.02667(19) 0.29997(10) 0.0343(5) Uani 1 1 d . .
H34 H 0.5598 -0.0061 0.3315 0.041 Uiso 1 1 calc R .
C35 C 0.5791(2) -0.0192(2) 0.25231(11) 0.0376(5) Uani 1 1 d . .
H35 H 0.6435 -0.0850 0.2510 0.045 Uiso 1 1 calc R .
C36 C 0.5350(2) 0.0301(2) 0.20630(10) 0.0363(5) Uani 1 1 d . .
H36 H 0.5685 -0.0004 0.1734 0.044 Uiso 1 1 calc R .
C37 C 0.44053(18) 0.12494(18) 0.21022(9) 0.0288(4) Uani 1 1 d . .
C38 C 0.37995(19) 0.19136(19) 0.16692(9) 0.0303(5) Uani 1 1 d . .
C39 C 0.3376(2) 0.2433(2) 0.08584(10) 0.0442(6) Uani 1 1 d . .
H39A H 0.3017 0.2100 0.0692 0.053 Uiso 1 1 calc R .
H39B H 0.3765 0.2819 0.0575 0.053 Uiso 1 1 calc R .
C40 C 0.2502(2) 0.3227(2) 0.12570(9) 0.0358(5) Uani 1 1 d . .
H40 H 0.2508 0.3973 0.1148 0.043 Uiso 1 1 calc R .
C41 C 0.1324(2) 0.3280(2) 0.13327(9) 0.0344(5) Uani 1 1 d . .
C42 C 0.0433(2) 0.4263(2) 0.12955(10) 0.0391(5) Uani 1 1 d . .
H42 H 0.0556 0.4921 0.1215 0.047 Uiso 1 1 calc R .
C43 C -0.0650(2) 0.4297(2) 0.13752(11) 0.0468(6) Uani 1 1 d . .
H43 H -0.1258 0.4978 0.1349 0.056 Uiso 1 1 calc R .
C44 C -0.0838(2) 0.3342(2) 0.14928(11) 0.0467(6) Uani 1 1 d . .
H44 H -0.1574 0.3366 0.1544 0.056 Uiso 1 1 calc R .
C45 C 0.0048(2) 0.2354(2) 0.15363(10) 0.0443(6) Uani 1 1 d . .
H45 H -0.0077 0.1696 0.1622 0.053 Uiso 1 1 calc R .
C46 C 0.1120(2) 0.2328(2) 0.14548(10) 0.0394(6) Uani 1 1 d . .
H46 H 0.1727 0.1647 0.1483 0.047 Uiso 1 1 calc R .
N7 N -0.0919(3) 0.4493(3) 0.39074(13) 0.0879(11) Uani 1 1 d . .
C95 C -0.2297(5) 0.5205(4) 0.47523(18) 0.143(3) Uani 1 1 d . U
H95A H -0.2465 0.5979 0.4755 0.215 Uiso 1 1 calc GR .
H95B H -0.1964 0.4792 0.5063 0.215 Uiso 1 1 calc GR .
H95C H -0.2986 0.5103 0.4765 0.215 Uiso 1 1 calc GR .
C96 C -0.1527(3) 0.4823(3) 0.42741(14) 0.0698(10) Uani 1 1 d . .
N8 N -0.0612(6) 0.1201(6) 0.0528(3) 0.207(4) Uani 1 1 d . U
C97 C 0.0318(3) 0.2506(3) 0.01198(14) 0.0692(10) Uani 1 1 d . .
H97A H 0.0015 0.2913 -0.0199 0.104 Uiso 1 1 calc GR .
H97B H 0.1125 0.2111 0.0022 0.104 Uiso 1 1 calc GR .
H97C H 0.0168 0.3014 0.0377 0.104 Uiso 1 1 calc GR .
C98 C -0.0192(4) 0.1759(4) 0.03497(18) 0.0921(14) Uani 1 1 d . .
N9 N 0.2004(4) 0.6170(3) 0.12299(14) 0.0989(13) Uani 1 1 d . .
C99 C 0.2313(7) 0.7737(6) 0.0585(3) 0.172(3) Uani 1 1 d . U
H99A H 0.2995 0.7449 0.0322 0.258 Uiso 1 1 calc GR .
H99B H 0.2377 0.8255 0.0778 0.258 Uiso 1 1 calc GR .
H99C H 0.1674 0.8106 0.0402 0.258 Uiso 1 1 calc GR .
C100 C 0.2154(4) 0.6856(4) 0.09540(16) 0.0787(12) Uani 1 1 d . .
C47 C 0.6605(2) 0.6558(2) 0.07670(9) 0.0375(5) Uani 1 1 d . .
C48 C 0.7679(3) 0.6254(2) 0.04710(10) 0.0454(6) Uani 1 1 d . .
H48 H 0.8160 0.6559 0.0532 0.055 Uiso 1 1 calc R .
C49 C 0.8079(4) 0.5524(3) 0.00898(12) 0.0672(10) Uani 1 1 d . .
H49 H 0.8823 0.5340 -0.0100 0.081 Uiso 1 1 calc R .
C50 C 0.7433(5) 0.5075(3) -0.00144(13) 0.0825(14) Uani 1 1 d . .
H50 H 0.7711 0.4577 -0.0276 0.099 Uiso 1 1 calc R .
C51 C 0.6348(5) 0.5354(3) 0.02681(14) 0.0814(14) Uani 1 1 d . .
H51 H 0.5878 0.5045 0.0200 0.098 Uiso 1 1 calc R .
C52 C 0.5948(3) 0.6082(3) 0.06492(12) 0.0604(9) Uani 1 1 d . .
H52 H 0.5202 0.6264 0.0836 0.072 Uiso 1 1 calc R .
C53 C 0.60811(18) 0.67324(18) 0.18263(8) 0.0286(4) Uani 1 1 d . .
C54 C 0.64634(18) 0.55983(18) 0.19225(9) 0.0287(4) Uani 1 1 d . .
H54 H 0.6689 0.5186 0.1628 0.034 Uiso 1 1 calc R .
C55 C 0.65291(19) 0.5045(2) 0.24318(9) 0.0325(5) Uani 1 1 d . .
H55 H 0.6814 0.4272 0.2477 0.039 Uiso 1 1 calc R .
C56 C 0.61792(19) 0.5620(2) 0.28719(9) 0.0354(5) Uani 1 1 d . .
H56 H 0.6217 0.5249 0.3220 0.042 Uiso 1 1 calc R .
C57 C 0.5775(2) 0.6746(2) 0.27957(9) 0.0355(5) Uani 1 1 d . .
H57 H 0.5518 0.7155 0.3093 0.043 Uiso 1 1 calc R .
C58 C 0.5744(2) 0.7276(2) 0.22817(9) 0.0360(5) Uani 1 1 d . .
H58 H 0.5480 0.8049 0.2239 0.043 Uiso 1 1 calc R .
C59 C 0.6956(2) 0.80474(19) 0.11705(9) 0.0323(5) Uani 1 1 d . .
C60 C 0.7930(2) 0.7567(2) 0.13896(10) 0.0408(6) Uani 1 1 d . .
H60 H 0.8068 0.6884 0.1599 0.049 Uiso 1 1 calc R .
C61 C 0.8703(3) 0.8042(3) 0.13158(11) 0.0522(7) Uani 1 1 d . .
H61 H 0.9354 0.7680 0.1471 0.063 Uiso 1 1 calc R .
C62 C 0.8532(3) 0.9036(3) 0.10186(11) 0.0561(8) Uani 1 1 d . .
H62 H 0.9058 0.9365 0.0967 0.067 Uiso 1 1 calc R .
C63 C 0.7590(3) 0.9539(2) 0.07994(11) 0.0509(7) Uani 1 1 d . .
H63 H 0.7464 1.0223 0.0591 0.061 Uiso 1 1 calc R .
C64 C 0.6806(2) 0.9064(2) 0.08766(10) 0.0404(6) Uani 1 1 d . .
H64 H 0.6152 0.9442 0.0725 0.048 Uiso 1 1 calc R .
C65 C 0.4867(2) 0.8280(2) 0.11328(9) 0.0373(5) Uani 1 1 d . .
C66 C 0.3914(2) 0.8612(2) 0.15214(10) 0.0396(6) Uani 1 1 d . .
H66 H 0.3965 0.8300 0.1879 0.048 Uiso 1 1 calc R .
C67 C 0.2888(2) 0.9379(2) 0.14140(11) 0.0488(7) Uani 1 1 d . .
H67 H 0.2265 0.9581 0.1696 0.059 Uiso 1 1 calc R .
C68 C 0.2772(3) 0.9845(3) 0.09011(12) 0.0530(7) Uani 1 1 d . .
H68 H 0.2075 1.0368 0.0825 0.064 Uiso 1 1 calc R .
C69 C 0.3696(3) 0.9534(3) 0.04981(12) 0.0554(8) Uani 1 1 d . .
H69 H 0.3636 0.9846 0.0142 0.066 Uiso 1 1 calc R .
C70 C 0.4707(2) 0.8770(3) 0.06142(10) 0.0483(7) Uani 1 1 d . .
H70 H 0.5325 0.8566 0.0330 0.058 Uiso 1 1 calc R .
B1 B 0.6109(2) 0.7408(2) 0.12286(10) 0.0317(5) Uani 1 1 d . .
C71 C 0.89433(19) -0.05933(18) 0.32471(9) 0.0300(5) Uani 1 1 d . .
C72 C 0.8408(2) -0.0357(2) 0.28085(9) 0.0371(5) Uani 1 1 d . .
H72 H 0.7623 -0.0158 0.2875 0.045 Uiso 1 1 calc R .
C73 C 0.8967(2) -0.0401(2) 0.22832(10) 0.0386(5) Uani 1 1 d . .
H73 H 0.8565 -0.0225 0.2001 0.046 Uiso 1 1 calc R .
C74 C 1.0114(2) -0.0701(2) 0.21732(10) 0.0381(5) Uani 1 1 d . .
H74 H 1.0506 -0.0731 0.1816 0.046 Uiso 1 1 calc R .
C75 C 1.0678(2) -0.0956(2) 0.25918(10) 0.0360(5) Uani 1 1 d . .
H75 H 1.1466 -0.1173 0.2523 0.043 Uiso 1 1 calc R .
C76 C 1.00955(19) -0.08945(18) 0.31143(9) 0.0305(5) Uani 1 1 d . .
H76 H 1.0503 -0.1067 0.3394 0.037 Uiso 1 1 calc R .
C77 C 0.75683(19) 0.08143(19) 0.39647(9) 0.0321(5) Uani 1 1 d . .
C78 C 0.7378(2) 0.1169(2) 0.44615(11) 0.0439(6) Uani 1 1 d . .
H78 H 0.7650 0.0642 0.4745 0.053 Uiso 1 1 calc R .
C79 C 0.6813(3) 0.2252(2) 0.45660(13) 0.0544(7) Uani 1 1 d . .
H79 H 0.6707 0.2448 0.4913 0.065 Uiso 1 1 calc R .
C80 C 0.6407(3) 0.3041(2) 0.41619(13) 0.0534(7) Uani 1 1 d . .
H80 H 0.6032 0.3786 0.4225 0.064 Uiso 1 1 calc R .
C81 C 0.6556(3) 0.2728(2) 0.36657(12) 0.0531(7) Uani 1 1 d . .
H81 H 0.6270 0.3259 0.3385 0.064 Uiso 1 1 calc R .
C82 C 0.7120(2) 0.1643(2) 0.35734(10) 0.0431(6) Uani 1 1 d . .
H82 H 0.7207 0.1453 0.3227 0.052 Uiso 1 1 calc R .
C83 C 0.72812(19) -0.10309(19) 0.39470(9) 0.0301(5) Uani 1 1 d . .
C84 C 0.7505(2) -0.1956(2) 0.37013(10) 0.0366(5) Uani 1 1 d . .
H84 H 0.8178 -0.2222 0.3452 0.044 Uiso 1 1 calc R .
C85 C 0.6784(2) -0.2497(2) 0.38071(11) 0.0426(6) Uani 1 1 d . .
H85 H 0.6970 -0.3122 0.3634 0.051 Uiso 1 1 calc R .
C86 C 0.5792(2) -0.2123(2) 0.41662(11) 0.0440(6) Uani 1 1 d . .
H86 H 0.5289 -0.2482 0.4237 0.053 Uiso 1 1 calc R .
C87 C 0.5547(2) -0.1225(2) 0.44183(10) 0.0412(6) Uani 1 1 d . .
H87 H 0.4878 -0.0973 0.4672 0.049 Uiso 1 1 calc R .
C88 C 0.62725(19) -0.0685(2) 0.43053(9) 0.0348(5) Uani 1 1 d . .
H88 H 0.6074 -0.0056 0.4479 0.042 Uiso 1 1 calc R .
C89 C 0.90400(18) -0.11555(19) 0.42952(9) 0.0292(5) Uani 1 1 d . .
C90 C 0.90725(18) -0.21516(19) 0.45841(9) 0.0307(5) Uani 1 1 d . .
H90 H 0.8575 -0.2448 0.4535 0.037 Uiso 1 1 calc R .
C91 C 0.97985(19) -0.2726(2) 0.49396(9) 0.0341(5) Uani 1 1 d . .
H91 H 0.9794 -0.3401 0.5124 0.041 Uiso 1 1 calc R .
C92 C 1.05265(19) -0.2312(2) 0.50235(9) 0.0355(5) Uani 1 1 d . .
H92 H 1.1019 -0.2696 0.5268 0.043 Uiso 1 1 calc R .
C93 C 1.0530(2) -0.1332(2) 0.47474(10) 0.0362(5) Uani 1 1 d . .
H93 H 1.1030 -0.1043 0.4799 0.043 Uiso 1 1 calc R .
C94 C 0.9798(2) -0.0775(2) 0.43939(9) 0.0334(5) Uani 1 1 d . .
H94 H 0.9813 -0.0103 0.4210 0.040 Uiso 1 1 calc R .
B2 B 0.8208(2) -0.0484(2) 0.38600(10) 0.0298(5) Uani 1 1 d . .

loop_
_atom_site_aniso_label
_atom_site_aniso_U_11
_atom_site_aniso_U_22
_atom_site_aniso_U_33
_atom_site_aniso_U_23
_atom_site_aniso_U_13
_atom_site_aniso_U_12
Fe1 0.02001(15) 0.02367(16) 0.02843(16) 0.00113(11) -0.00397(11) -0.00740(12)
O1 0.0307(8) 0.0305(9) 0.0477(10) -0.0021(7) -0.0054(7) -0.0167(7)
O2 0.0301(8) 0.0391(10) 0.0462(10) 0.0038(7) -0.0094(7) -0.0206(7)
O3 0.0431(10) 0.0412(10) 0.0309(9) 0.0012(7) -0.0124(7) -0.0143(8)
O4 0.0373(9) 0.0467(11) 0.0303(9) -0.0068(7) -0.0022(7) -0.0108(8)
N1 0.0219(9) 0.0298(10) 0.0345(10) 0.0041(7) -0.0062(7) -0.0125(8)
N2 0.0251(9) 0.0289(10) 0.0263(9) -0.0005(7) -0.0046(7) -0.0118(8)
N3 0.0313(10) 0.0276(10) 0.0296(9) 0.0010(7) -0.0052(7) -0.0136(8)
N4 0.0281(9) 0.0339(10) 0.0286(9) -0.0033(8) -0.0010(7) -0.0128(8)
N5 0.0223(8) 0.0270(9) 0.0315(9) -0.0006(7) -0.0043(7) -0.0104(7)
N6 0.0287(9) 0.0320(10) 0.0282(9) 0.0024(7) -0.0064(7) -0.0108(8)
C1 0.0264(11) 0.0392(13) 0.0427(13) 0.0024(10) -0.0077(9) -0.0164(10)
C2 0.0280(12) 0.0356(14) 0.0698(19) -0.0025(12) 0.0025(12) -0.0200(11)
C3 0.0322(14) 0.0357(16) 0.136(3) -0.0051(18) -0.0143(17) -0.0151(12)
C4 0.0417(18) 0.0396(19) 0.198(5) -0.028(3) 0.005(3) -0.0144(15)
C5 0.084(3) 0.063(3) 0.164(5) -0.051(3) 0.056(3) -0.045(2)
C6 0.105(3) 0.067(2) 0.087(3) -0.027(2) 0.047(2) -0.054(2)
C7 0.064(2) 0.0533(19) 0.0560(18) -0.0107(14) 0.0201(15) -0.0311(16)
C8 0.0291(12) 0.0384(13) 0.0475(14) -0.0031(11) -0.0019(10) -0.0182(10)
C9 0.0291(11) 0.0287(11) 0.0292(11) 0.0004(8) -0.0054(8) -0.0148(9)
C10 0.0247(10) 0.0279(11) 0.0276(10) -0.0002(8) -0.0052(8) -0.0110(9)
C11 0.0319(12) 0.0282(12) 0.0350(12) -0.0024(9) -0.0071(9) -0.0100(9)
C12 0.0273(11) 0.0320(12) 0.0343(12) -0.0041(9) -0.0075(9) -0.0054(9)
C13 0.0249(10) 0.0360(13) 0.0327(11) -0.0029(9) -0.0050(9) -0.0111(9)
C14 0.0252(10) 0.0323(11) 0.0242(10) -0.0023(8) -0.0041(8) -0.0135(9)
C15 0.0259(10) 0.0351(12) 0.0256(10) -0.0016(8) -0.0035(8) -0.0148(9)
C16 0.0414(14) 0.0397(14) 0.0518(15) 0.0083(11) -0.0150(12) -0.0246(12)
C17 0.0383(12) 0.0309(12) 0.0345(12) -0.0002(9) -0.0078(10) -0.0186(10)
C18 0.0330(11) 0.0283(11) 0.0370(12) 0.0024(9) -0.0058(9) -0.0186(10)
C19 0.0373(13) 0.0330(13) 0.0364(12) 0.0020(9) -0.0044(10) -0.0151(10)
C20 0.0428(14) 0.0420(14) 0.0365(13) 0.0053(10) -0.0075(11) -0.0202(12)
C21 0.0375(13) 0.0476(16) 0.0476(15) 0.0091(12) -0.0129(11) -0.0197(12)
C22 0.0309(13) 0.0382(14) 0.0620(18) -0.0025(12) -0.0065(12) -0.0093(11)
C23 0.0397(13) 0.0358(13) 0.0431(14) -0.0048(10) -0.0030(11) -0.0201(11)
C24 0.0347(12) 0.0443(14) 0.0281(11) -0.0056(10) 0.0022(9) -0.0138(11)
C25 0.0398(13) 0.0407(14) 0.0308(12) -0.0101(10) 0.0040(10) -0.0137(11)
C26 0.0470(15) 0.0495(17) 0.0349(13) -0.0090(11) 0.0011(11) -0.0084(13)
C27 0.079(2) 0.0417(17) 0.0435(16) -0.0082(13) 0.0093(15) -0.0046(16)
C28 0.104(3) 0.0468(19) 0.057(2) -0.0180(15) 0.0204(19) -0.033(2)
C29 0.072(2) 0.068(2) 0.065(2) -0.0223(17) 0.0155(17) -0.043(2)
C30 0.0433(15) 0.0511(17) 0.0552(17) -0.0173(13) 0.0064(13) -0.0195(13)
C31 0.0556(16) 0.0450(15) 0.0298(12) -0.0042(11) -0.0046(11) -0.0160(13)
C32 0.0285(11) 0.0325(12) 0.0297(11) 0.0022(9) -0.0077(8) -0.0154(9)
C33 0.0253(10) 0.0282(11) 0.0352(11) 0.0004(9) -0.0080(9) -0.0124(9)
C34 0.0300(11) 0.0301(12) 0.0451(13) -0.0007(10) -0.0148(10) -0.0108(10)
C35 0.0297(12) 0.0292(12) 0.0533(15) -0.0072(10) -0.0139(11) -0.0061(10)
C36 0.0309(12) 0.0323(13) 0.0448(14) -0.0091(10) -0.0062(10) -0.0096(10)
C37 0.0246(10) 0.0274(11) 0.0349(11) -0.0017(9) -0.0043(8) -0.0116(9)
C38 0.0290(11) 0.0331(12) 0.0294(11) -0.0017(9) -0.0024(9) -0.0147(10)
C39 0.0395(14) 0.0572(17) 0.0279(12) 0.0004(11) -0.0039(10) -0.0139(13)
C40 0.0363(12) 0.0370(13) 0.0288(11) 0.0066(9) -0.0080(9) -0.0120(10)
C41 0.0346(12) 0.0381(13) 0.0258(11) 0.0011(9) -0.0076(9) -0.0101(10)
C42 0.0404(13) 0.0379(14) 0.0338(12) -0.0023(10) -0.0055(10) -0.0113(11)
C43 0.0370(14) 0.0485(16) 0.0440(15) -0.0082(12) -0.0068(11) -0.0046(12)
C44 0.0381(14) 0.0597(18) 0.0416(14) -0.0096(12) -0.0041(11) -0.0181(13)
C45 0.0502(16) 0.0471(16) 0.0394(14) -0.0043(11) -0.0077(11) -0.0227(13)
C46 0.0398(13) 0.0390(14) 0.0360(13) 0.0008(10) -0.0105(10) -0.0118(11)
N7 0.103(3) 0.090(3) 0.0513(18) 0.0116(17) -0.0107(18) -0.028(2)
C95 0.152(5) 0.100(4) 0.062(3) 0.009(2) 0.015(3) 0.039(3)
C96 0.081(3) 0.059(2) 0.0505(19) 0.0105(16) -0.0127(18) -0.0151(19)
N8 0.290(8) 0.214(6) 0.189(6) -0.096(5) 0.104(5) -0.215(6)
C97 0.088(3) 0.066(2) 0.0524(19) -0.0057(16) -0.0033(18) -0.034(2)
C98 0.110(4) 0.106(4) 0.079(3) -0.037(3) 0.022(2) -0.070(3)
N9 0.150(4) 0.084(3) 0.057(2) -0.0103(18) -0.018(2) -0.039(3)
C99 0.257(9) 0.150(6) 0.169(6) 0.012(5) -0.036(6) -0.150(6)
C100 0.121(4) 0.075(3) 0.059(2) -0.0158(19) -0.029(2) -0.045(3)
C47 0.0563(16) 0.0348(13) 0.0257(11) 0.0034(9) -0.0080(10) -0.0244(12)
C48 0.0585(17) 0.0379(14) 0.0314(13) -0.0055(10) -0.0030(11) -0.0122(13)
C49 0.101(3) 0.0448(18) 0.0348(15) -0.0098(13) -0.0018(16) -0.0110(18)
C50 0.170(5) 0.0442(19) 0.0333(16) -0.0037(13) -0.018(2) -0.041(2)
C51 0.167(5) 0.070(2) 0.0463(19) 0.0082(16) -0.034(2) -0.082(3)
C52 0.101(3) 0.065(2) 0.0408(15) 0.0016(14) -0.0140(16) -0.059(2)
C53 0.0285(11) 0.0327(12) 0.0272(10) -0.0004(8) -0.0038(8) -0.0163(9)
C54 0.0258(10) 0.0317(12) 0.0293(11) -0.0033(9) -0.0017(8) -0.0136(9)
C55 0.0286(11) 0.0322(12) 0.0370(12) 0.0049(9) -0.0086(9) -0.0142(10)
C56 0.0298(11) 0.0468(14) 0.0288(11) 0.0056(10) -0.0067(9) -0.0174(11)
C57 0.0350(12) 0.0460(14) 0.0267(11) -0.0053(10) -0.0051(9) -0.0162(11)
C58 0.0420(13) 0.0354(13) 0.0318(12) -0.0034(9) -0.0059(10) -0.0165(11)
C59 0.0424(13) 0.0311(12) 0.0242(10) -0.0043(8) -0.0003(9) -0.0174(10)
C60 0.0493(15) 0.0451(15) 0.0348(13) 0.0023(10) -0.0084(11) -0.0271(13)
C61 0.0639(19) 0.073(2) 0.0380(14) 0.0037(13) -0.0145(13) -0.0458(17)
C62 0.083(2) 0.078(2) 0.0356(14) -0.0009(14) -0.0073(14) -0.063(2)
C63 0.081(2) 0.0457(16) 0.0366(14) -0.0007(11) 0.0027(14) -0.0434(16)
C64 0.0538(16) 0.0362(13) 0.0310(12) -0.0015(10) 0.0004(11) -0.0225(12)
C65 0.0416(13) 0.0399(14) 0.0304(12) 0.0023(10) -0.0042(10) -0.0196(11)
C66 0.0408(13) 0.0380(14) 0.0335(12) 0.0070(10) -0.0038(10) -0.0150(11)
C67 0.0404(14) 0.0490(17) 0.0457(15) 0.0041(12) -0.0018(12) -0.0133(13)
C68 0.0460(16) 0.0497(17) 0.0561(18) 0.0111(13) -0.0170(13) -0.0141(14)
C69 0.0545(17) 0.065(2) 0.0400(15) 0.0162(13) -0.0142(13) -0.0229(15)
C70 0.0435(15) 0.0630(19) 0.0323(13) 0.0082(12) -0.0066(11) -0.0200(14)
B1 0.0353(13) 0.0343(14) 0.0263(12) -0.0001(10) -0.0028(10) -0.0171(11)
C71 0.0296(11) 0.0308(12) 0.0309(11) 0.0019(9) -0.0083(9) -0.0137(9)
C72 0.0309(12) 0.0466(15) 0.0337(12) -0.0003(10) -0.0096(9) -0.0144(11)
C73 0.0448(14) 0.0387(14) 0.0306(12) -0.0004(10) -0.0120(10) -0.0128(11)
C74 0.0455(14) 0.0350(13) 0.0315(12) -0.0039(10) 0.0010(10) -0.0176(11)
C75 0.0334(12) 0.0369(13) 0.0394(13) -0.0032(10) -0.0018(10) -0.0179(10)
C76 0.0297(11) 0.0311(12) 0.0327(11) 0.0001(9) -0.0073(9) -0.0143(9)
C77 0.0264(11) 0.0353(12) 0.0358(12) 0.0044(9) -0.0085(9) -0.0148(10)
C78 0.0506(16) 0.0350(14) 0.0436(14) 0.0002(11) -0.0201(12) -0.0096(12)
C79 0.0627(19) 0.0386(16) 0.0599(18) -0.0096(13) -0.0234(15) -0.0088(14)
C80 0.0553(18) 0.0327(14) 0.067(2) -0.0009(13) -0.0135(15) -0.0121(13)
C81 0.0502(16) 0.0392(15) 0.0532(17) 0.0168(12) -0.0091(13) -0.0101(13)
C82 0.0417(14) 0.0456(15) 0.0339(13) 0.0062(11) -0.0056(10) -0.0138(12)
C83 0.0295(11) 0.0350(12) 0.0257(10) 0.0027(9) -0.0110(8) -0.0115(9)
C84 0.0316(12) 0.0421(14) 0.0384(13) -0.0039(10) -0.0096(10) -0.0149(11)
C85 0.0461(15) 0.0390(14) 0.0499(15) -0.0020(11) -0.0192(12) -0.0186(12)
C86 0.0368(13) 0.0496(16) 0.0536(16) 0.0065(12) -0.0155(12) -0.0257(12)
C87 0.0304(12) 0.0547(16) 0.0385(13) -0.0002(11) -0.0043(10) -0.0196(12)
C88 0.0299(11) 0.0393(13) 0.0354(12) -0.0014(10) -0.0086(9) -0.0130(10)
C89 0.0259(10) 0.0329(12) 0.0272(10) -0.0029(9) -0.0020(8) -0.0113(9)
C90 0.0275(11) 0.0336(12) 0.0303(11) -0.0004(9) -0.0044(9) -0.0128(9)
C91 0.0321(12) 0.0342(12) 0.0307(11) 0.0025(9) -0.0051(9) -0.0104(10)
C92 0.0293(11) 0.0411(14) 0.0300(11) -0.0006(10) -0.0092(9) -0.0069(10)
C93 0.0312(12) 0.0438(14) 0.0379(13) -0.0002(10) -0.0119(10) -0.0174(11)
C94 0.0344(12) 0.0351(13) 0.0332(12) 0.0035(9) -0.0107(9) -0.0163(10)
B2 0.0266(12) 0.0340(14) 0.0290(12) 0.0031(10) -0.0084(9) -0.0128(10)

loop_
_atom_type_symbol
_atom_type_description
_atom_type_scat_dispersion_real
_atom_type_scat_dispersion_imag
_atom_type_scat_source
C C 0.0033 0.0016 'International Tables Vol C Tables 4.2.6.8 and 6.1.1.4'
H H 0.0000 0.0000 'International Tables Vol C Tables 4.2.6.8 and 6.1.1.4'
B B 0.0013 0.0007 'International Tables Vol C Tables 4.2.6.8 and 6.1.1.4'
N N 0.0061 0.0033 'International Tables Vol C Tables 4.2.6.8 and 6.1.1.4'
O O 0.0106 0.0060 'International Tables Vol C Tables 4.2.6.8 and 6.1.1.4'
Fe Fe 0.3463 0.8444 'International Tables Vol C Tables 4.2.6.8 and 6.1.1.4'

loop_
_geom_angle_atom_site_label_1
_geom_angle_atom_site_label_2
_geom_angle_atom_site_label_3
_geom_angle
N1 Fe1 N3 148.44(7)
N1 Fe1 N4 91.29(8)
N1 Fe1 N6 96.06(8)
N2 Fe1 N1 74.40(7)
N2 Fe1 N3 74.04(7)
N2 Fe1 N4 108.22(8)
N2 Fe1 N6 103.54(8)
N3 Fe1 N4 98.12(7)
N3 Fe1 N6 91.62(8)
N5 Fe1 N1 105.48(7)
N5 Fe1 N2 177.61(7)
N5 Fe1 N3 106.06(7)
N5 Fe1 N4 74.16(8)
N5 Fe1 N6 74.07(8)
N6 Fe1 N4 148.22(7)
C9 O1 C8 105.49(18)
C15 O2 C16 105.54(18)
C32 O3 C31 105.36(19)
C38 O4 C39 105.22(19)
C1 N1 Fe1 137.26(15)
C9 N1 Fe1 115.33(14)
C9 N1 C1 107.40(18)
C10 N2 Fe1 119.80(14)
C14 N2 Fe1 120.26(15)
C14 N2 C10 119.93(19)
C15 N3 Fe1 115.25(15)
C15 N3 C17 107.28(19)
C17 N3 Fe1 137.42(15)
C24 N4 Fe1 139.03(16)
C32 N4 Fe1 114.10(15)
C32 N4 C24 106.80(19)
C33 N5 Fe1 120.20(15)
C37 N5 Fe1 120.45(15)
C37 N5 C33 119.34(19)
C38 N6 Fe1 114.73(15)
C38 N6 C40 107.03(19)
C40 N6 Fe1 138.19(15)
N1 C1 H1 108.8
N1 C1 C2 110.4(2)
N1 C1 C8 102.48(18)
C2 C1 H1 108.8
C2 C1 C8 117.1(2)
C8 C1 H1 108.8
C3 C2 C1 119.6(3)
C3 C2 C7 119.2(3)
C7 C2 C1 121.2(3)
C2 C3 H3 120.6
C2 C3 C4 118.7(4)
C4 C3 H3 120.6
C3 C4 H4 119.0
C5 C4 C3 122.1(4)
C5 C4 H4 119.0
C4 C5 H5 120.0
C4 C5 C6 120.0(4)
C6 C5 H5 120.0
C5 C6 H6 120.1
C5 C6 C7 119.7(5)
C7 C6 H6 120.1
C2 C7 C6 120.3(4)
C2 C7 H7 119.8
C6 C7 H7 119.8
O1 C8 C1 104.51(18)
O1 C8 H8A 110.8
O1 C8 H8B 110.8
C1 C8 H8A 110.8
C1 C8 H8B 110.8
H8A C8 H8B 108.9
O1 C9 C10 120.9(2)
N1 C9 O1 119.0(2)
N1 C9 C10 120.13(19)
N2 C10 C9 110.31(19)
N2 C10 C11 122.1(2)
C11 C10 C9 127.6(2)
C10 C11 H11 121.3
C10 C11 C12 117.5(2)
C12 C11 H11 121.3
C11 C12 H12 119.7
C13 C12 C11 120.6(2)
C13 C12 H12 119.7
C12 C13 H13 121.0
C14 C13 C12 117.9(2)
C14 C13 H13 121.0
N2 C14 C13 122.0(2)
N2 C14 C15 110.27(19)
C13 C14 C15 127.8(2)
O2 C15 C14 120.6(2)
N3 C15 O2 119.3(2)
N3 C15 C14 120.10(19)
O2 C16 H16A 110.9
O2 C16 H16B 110.9
O2 C16 C17 104.31(18)
H16A C16 H16B 108.9
C17 C16 H16A 110.9
C17 C16 H16B 110.9
N3 C17 C16 103.02(19)
N3 C17 H17 109.0
N3 C17 C18 109.64(18)
C16 C17 H17 109.0
C18 C17 C16 116.7(2)
C18 C17 H17 109.0
C19 C18 C17 120.3(2)
C23 C18 C17 120.2(2)
C23 C18 C19 119.4(2)
C18 C19 H19 119.7
C20 C19 C18 120.5(2)
C20 C19 H19 119.7
C19 C20 H20 120.2
C21 C20 C19 119.6(3)
C21 C20 H20 120.2
C20 C21 H21 119.9
C22 C21 C20 120.2(3)
C22 C21 H21 119.9
C21 C22 H22 119.8
C21 C22 C23 120.4(3)
C23 C22 H22 119.8
C18 C23 C22 119.9(2)
C18 C23 H23 120.1
C22 C23 H23 120.1
N4 C24 H24 109.4
N4 C24 C25 109.23(19)
N4 C24 C31 102.65(19)
C25 C24 H24 109.4
C25 C24 C31 116.3(2)
C31 C24 H24 109.4
C26 C25 C24 120.1(2)
C26 C25 C30 118.6(3)
C30 C25 C24 121.2(2)
C25 C26 H26 119.5
C25 C26 C27 121.0(3)
C27 C26 H26 119.5
C26 C27 H27 120.2
C28 C27 C26 119.7(3)
C28 C27 H27 120.2
C27 C28 H28 120.1
C27 C28 C29 119.8(3)
C29 C28 H28 120.1
C28 C29 H29 119.8
C28 C29 C30 120.5(3)
C30 C29 H29 119.8
C25 C30 H30 119.8
C29 C30 C25 120.4(3)
C29 C30 H30 119.8
O3 C31 C24 105.05(19)
O3 C31 H31A 110.7
O3 C31 H31B 110.7
C24 C31 H31A 110.7
C24 C31 H31B 110.7
H31A C31 H31B 108.8
O3 C32 C33 119.4(2)
N4 C32 O3 119.6(2)
N4 C32 C33 121.0(2)
N5 C33 C32 110.58(19)
N5 C33 C34 122.3(2)
C34 C33 C32 127.1(2)
C33 C34 H34 121.2
C33 C34 C35 117.6(2)
C35 C34 H34 121.2
C34 C35 H35 119.7
C34 C35 C36 120.6(2)
C36 C35 H35 119.7
C35 C36 H36 121.2
C37 C36 C35 117.6(2)
C37 C36 H36 121.2
N5 C37 C36 122.5(2)
N5 C37 C38 110.42(19)
C36 C37 C38 127.1(2)
O4 C38 C37 119.8(2)
N6 C38 O4 119.9(2)
N6 C38 C37 120.3(2)
O4 C39 H39A 110.8
O4 C39 H39B 110.8
O4 C39 C40 104.97(19)
H39A C39 H39B 108.8
C40 C39 H39A 110.8
C40 C39 H39B 110.8
N6 C40 C39 102.75(19)
N6 C40 H40 109.7
N6 C40 C41 109.50(18)
C39 C40 H40 109.7
C41 C40 C39 115.2(2)
C41 C40 H40 109.7
C42 C41 C40 121.3(2)
C42 C41 C46 118.6(2)
C46 C41 C40 120.1(2)
C41 C42 H42 119.8
C41 C42 C43 120.5(3)
C43 C42 H42 119.8
C42 C43 H43 119.9
C44 C43 C42 120.1(3)
C44 C43 H43 119.9
C43 C44 H44 120.1
C45 C44 C43 119.8(3)
C45 C44 H44 120.1
C44 C45 H45 120.2
C44 C45 C46 119.6(3)
C46 C45 H45 120.2
C41 C46 H46 119.3
C45 C46 C41 121.3(2)
C45 C46 H46 119.3
H95A C95 H95B 109.5
H95A C95 H95C 109.5
H95B C95 H95C 109.5
C96 C95 H95A 109.5
C96 C95 H95B 109.5
C96 C95 H95C 109.5
N7 C96 C95 177.9(4)
H97A C97 H97B 109.5
H97A C97 H97C 109.5
H97B C97 H97C 109.5
C98 C97 H97A 109.5
C98 C97 H97B 109.5
C98 C97 H97C 109.5
N8 C98 C97 178.2(8)
H99A C99 H99B 109.5
H99A C99 H99C 109.5
H99B C99 H99C 109.5
C100 C99 H99A 109.5
C100 C99 H99B 109.5
C100 C99 H99C 109.5
N9 C100 C99 177.3(5)
C48 C47 C52 115.0(3)
C48 C47 B1 124.0(2)
C52 C47 B1 121.0(3)
C47 C48 H48 118.6
C47 C48 C49 122.7(3)
C49 C48 H48 118.6
C48 C49 H49 119.4
C50 C49 C48 121.1(4)
C50 C49 H49 119.4
C49 C50 H50 120.7
C49 C50 C51 118.6(3)
C51 C50 H50 120.7
C50 C51 H51 119.8
C52 C51 C50 120.3(4)
C52 C51 H51 119.8
C47 C52 H52 118.9
C51 C52 C47 122.2(4)
C51 C52 H52 118.9
C54 C53 B1 124.3(2)
C58 C53 C54 114.8(2)
C58 C53 B1 120.7(2)
C53 C54 H54 118.5
C55 C54 C53 122.9(2)
C55 C54 H54 118.5
C54 C55 H55 119.9
C56 C55 C54 120.1(2)
C56 C55 H55 119.9
C55 C56 H56 120.6
C57 C56 C55 118.9(2)
C57 C56 H56 120.6
C56 C57 H57 120.1
C56 C57 C58 119.8(2)
C58 C57 H57 120.1
C53 C58 H58 118.3
C57 C58 C53 123.4(2)
C57 C58 H58 118.3
C60 C59 C64 114.7(2)
C60 C59 B1 121.5(2)
C64 C59 B1 123.7(2)
C59 C60 H60 118.4
C61 C60 C59 123.2(3)
C61 C60 H60 118.4
C60 C61 H61 119.8
C62 C61 C60 120.4(3)
C62 C61 H61 119.8
C61 C62 H62 120.7
C63 C62 C61 118.6(3)
C63 C62 H62 120.7
C62 C63 H63 119.4
C62 C63 C64 121.1(3)
C64 C63 H63 119.4
C59 C64 H64 119.0
C63 C64 C59 122.1(3)
C63 C64 H64 119.0
C66 C65 C70 114.3(2)
C66 C65 B1 126.3(2)
C70 C65 B1 119.4(2)
C65 C66 H66 118.3
C65 C66 C67 123.3(2)
C67 C66 H66 118.3
C66 C67 H67 119.8
C68 C67 C66 120.4(3)
C68 C67 H67 119.8
C67 C68 H68 120.7
C67 C68 C69 118.5(3)
C69 C68 H68 120.7
C68 C69 H69 119.9
C70 C69 C68 120.1(3)
C70 C69 H69 119.9
C65 C70 H70 118.3
C69 C70 C65 123.3(3)
C69 C70 H70 118.3
C47 B1 C59 108.90(19)
C53 B1 C47 110.25(19)
C53 B1 C59 107.18(19)
C65 B1 C47 107.8(2)
C65 B1 C53 112.24(19)
C65 B1 C59 110.4(2)
C72 C71 B2 120.3(2)
C76 C71 C72 114.5(2)
C76 C71 B2 125.2(2)
C71 C72 H72 118.3
C73 C72 C71 123.4(2)
C73 C72 H72 118.3
C72 C73 H73 120.2
C74 C73 C72 119.7(2)
C74 C73 H73 120.2
C73 C74 H74 120.5
C75 C74 C73 119.0(2)
C75 C74 H74 120.5
C74 C75 H75 119.9
C74 C75 C76 120.2(2)
C76 C75 H75 119.9
C71 C76 H76 118.4
C75 C76 C71 123.3(2)
C75 C76 H76 118.4
C78 C77 C82 114.1(2)
C78 C77 B2 122.5(2)
C82 C77 B2 123.3(2)
C77 C78 H78 118.1
C79 C78 C77 123.8(3)
C79 C78 H78 118.1
C78 C79 H79 120.2
C80 C79 C78 119.6(3)
C80 C79 H79 120.2
C79 C80 H80 120.6
C81 C80 C79 118.7(3)
C81 C80 H80 120.6
C80 C81 H81 119.8
C80 C81 C82 120.4(3)
C82 C81 H81 119.8
C77 C82 H82 118.4
C81 C82 C77 123.2(3)
C81 C82 H82 118.4
C84 C83 B2 121.6(2)
C88 C83 C84 115.2(2)
C88 C83 B2 122.9(2)
C83 C84 H84 118.6
C85 C84 C83 122.8(2)
C85 C84 H84 118.6
C84 C85 H85 120.1
C86 C85 C84 119.9(3)
C86 C85 H85 120.1
C85 C86 H86 120.4
C87 C86 C85 119.1(2)
C87 C86 H86 120.4
C86 C87 H87 119.8
C86 C87 C88 120.4(2)
C88 C87 H87 119.8
C83 C88 H88 118.7
C87 C88 C83 122.5(2)
C87 C88 H88 118.7
C90 C89 C94 114.7(2)
C90 C89 B2 123.6(2)
C94 C89 B2 121.7(2)
C89 C90 H90 118.4
C91 C90 C89 123.1(2)
C91 C90 H90 118.4
C90 C91 H91 120.1
C92 C91 C90 119.8(2)
C92 C91 H91 120.1
C91 C92 H92 120.3
C91 C92 C93 119.3(2)
C93 C92 H92 120.3
C92 C93 H93 120.1
C92 C93 C94 119.8(2)
C94 C93 H93 120.1
C89 C94 H94 118.4
C93 C94 C89 123.2(2)
C93 C94 H94 118.4
C77 B2 C71 109.66(18)
C83 B2 C71 110.38(19)
C83 B2 C77 109.61(19)
C83 B2 C89 107.18(18)
C89 B2 C71 109.72(18)
C89 B2 C77 110.27(19)

loop_
_geom_bond_atom_site_label_1
_geom_bond_atom_site_label_2
_geom_bond_distance
Fe1 N1 2.1599(19)
Fe1 N2 2.120(2)
Fe1 N3 2.1702(19)
Fe1 N4 2.199(2)
Fe1 N5 2.117(2)
Fe1 N6 2.187(2)
O1 C8 1.466(3)
O1 C9 1.334(3)
O2 C15 1.332(3)
O2 C16 1.473(3)
O3 C31 1.460(3)
O3 C32 1.336(3)
O4 C38 1.331(3)
O4 C39 1.464(3)
N1 C1 1.486(3)
N1 C9 1.280(3)
N2 C10 1.344(3)
N2 C14 1.339(3)
N3 C15 1.280(3)
N3 C17 1.485(3)
N4 C24 1.496(3)
N4 C32 1.277(3)
N5 C33 1.342(3)
N5 C37 1.336(3)
N6 C38 1.277(3)
N6 C40 1.486(3)
C1 H1 1.0000
C1 C2 1.510(4)
C1 C8 1.550(3)
C2 C3 1.388(4)
C2 C7 1.394(5)
C3 H3 0.9500
C3 C4 1.404(6)
C4 H4 0.9500
C4 C5 1.339(7)
C5 H5 0.9500
C5 C6 1.379(7)
C6 H6 0.9500
C6 C7 1.395(5)
C7 H7 0.9500
C8 H8A 0.9900
C8 H8B 0.9900
C9 C10 1.474(3)
C10 C11 1.381(3)
C11 H11 0.9500
C11 C12 1.397(3)
C12 H12 0.9500
C12 C13 1.387(3)
C13 H13 0.9500
C13 C14 1.381(3)
C14 C15 1.473(3)
C16 H16A 0.9900
C16 H16B 0.9900
C16 C17 1.548(3)
C17 H17 1.0000
C17 C18 1.504(3)
C18 C19 1.392(3)
C18 C23 1.385(3)
C19 H19 0.9500
C19 C20 1.388(3)
C20 H20 0.9500
C20 C21 1.383(4)
C21 H21 0.9500
C21 C22 1.378(4)
C22 H22 0.9500
C22 C23 1.391(4)
C23 H23 0.9500
C24 H24 1.0000
C24 C25 1.517(4)
C24 C31 1.544(4)
C25 C26 1.387(4)
C25 C30 1.390(4)
C26 H26 0.9500
C26 C27 1.390(4)
C27 H27 0.9500
C27 C28 1.378(5)
C28 H28 0.9500
C28 C29 1.382(5)
C29 H29 0.9500
C29 C30 1.383(4)
C30 H30 0.9500
C31 H31A 0.9900
C31 H31B 0.9900
C32 C33 1.470(3)
C33 C34 1.384(3)
C34 H34 0.9500
C34 C35 1.386(4)
C35 H35 0.9500
C35 C36 1.391(4)
C36 H36 0.9500
C36 C37 1.382(3)
C37 C38 1.478(3)
C39 H39A 0.9900
C39 H39B 0.9900
C39 C40 1.551(4)
C40 H40 1.0000
C40 C41 1.515(3)
C41 C42 1.380(3)
C41 C46 1.391(4)
C42 H42 0.9500
C42 C43 1.396(4)
C43 H43 0.9500
C43 C44 1.384(4)
C44 H44 0.9500
C44 C45 1.382(4)
C45 H45 0.9500
C45 C46 1.386(4)
C46 H46 0.9500
N7 C96 1.123(5)
C95 H95A 0.9800
C95 H95B 0.9800
C95 H95C 0.9800
C95 C96 1.437(5)
N8 C98 1.093(6)
C97 H97A 0.9800
C97 H97B 0.9800
C97 H97C 0.9800
C97 C98 1.412(5)
N9 C100 1.119(5)
C99 H99A 0.9800
C99 H99B 0.9800
C99 H99C 0.9800
C99 C100 1.437(7)
C47 C48 1.389(4)
C47 C52 1.399(4)
C47 B1 1.650(4)
C48 H48 0.9500
C48 C49 1.389(4)
C49 H49 0.9500
C49 C50 1.344(6)
C50 H50 0.9500
C50 C51 1.390(6)
C51 H51 0.9500
C51 C52 1.388(5)
C52 H52 0.9500
C53 C54 1.398(3)
C53 C58 1.397(3)
C53 B1 1.647(3)
C54 H54 0.9500
C54 C55 1.395(3)
C55 H55 0.9500
C55 C56 1.385(3)
C56 H56 0.9500
C56 C57 1.384(4)
C57 H57 0.9500
C57 C58 1.393(3)
C58 H58 0.9500
C59 C60 1.401(4)
C59 C64 1.403(3)
C59 B1 1.655(3)
C60 H60 0.9500
C60 C61 1.390(4)
C61 H61 0.9500
C61 C62 1.378(4)
C62 H62 0.9500
C62 C63 1.367(5)
C63 H63 0.9500
C63 C64 1.402(4)
C64 H64 0.9500
C65 C66 1.389(3)
C65 C70 1.409(3)
C65 B1 1.640(4)
C66 H66 0.9500
C66 C67 1.393(4)
C67 H67 0.9500
C67 C68 1.378(4)
C68 H68 0.9500
C68 C69 1.386(4)
C69 H69 0.9500
C69 C70 1.384(4)
C70 H70 0.9500
C71 C72 1.408(3)
C71 C76 1.394(3)
C71 B2 1.657(3)
C72 H72 0.9500
C72 C73 1.390(3)
C73 H73 0.9500
C73 C74 1.387(4)
C74 H74 0.9500
C74 C75 1.383(4)
C75 H75 0.9500
C75 C76 1.393(3)
C76 H76 0.9500
C77 C78 1.394(4)
C77 C82 1.400(3)
C77 B2 1.653(4)
C78 H78 0.9500
C78 C79 1.392(4)
C79 H79 0.9500
C79 C80 1.382(4)
C80 H80 0.9500
C80 C81 1.378(4)
C81 H81 0.9500
C81 C82 1.386(4)
C82 H82 0.9500
C83 C84 1.405(3)
C83 C88 1.397(3)
C83 B2 1.644(3)
C84 H84 0.9500
C84 C85 1.387(4)
C85 H85 0.9500
C85 C86 1.386(4)
C86 H86 0.9500
C86 C87 1.374(4)
C87 H87 0.9500
C87 C88 1.390(3)
C88 H88 0.9500
C89 C90 1.403(3)
C89 C94 1.404(3)
C89 B2 1.651(3)
C90 H90 0.9500
C90 C91 1.392(3)
C91 H91 0.9500
C91 C92 1.383(3)
C92 H92 0.9500
C92 C93 1.385(3)
C93 H93 0.9500
C93 C94 1.390(3)
C94 H94 0.9500
